data_4101636
loop_
_publ_author_name
'Zhao, Hai-Rong'
'Li, Dong-Ping'
'Ren, Xiao-Ming'
'Song, You'
'Jin, Wan-Qin'

_publ_section_title
;
 Larger spontaneous polarization ferroelectric inorganic-organic hybrids:
 [PbI3](infinity) chains directed organic cations aggregation to
 Kagom\'e-shaped tubular architecture.
;
_journal_issue 1
_journal_name_full 'Journal of the American Chemical Society'
_journal_page_first 18
_journal_page_last 19
_journal_paper_doi 10.1021/ja907562m
_journal_volume 132
_journal_year 2010
_chemical_formula_sum 'C36 H30 F3 I9 N6 Pb3'
_chemical_formula_weight 2367.36
_chemical_name_systematic
; 
 ? 
;
_space_group_IT_number 173
_symmetry_cell_setting hexagonal
_symmetry_space_group_name_Hall 'P 6c'
_symmetry_space_group_name_H-M 'P 63'
_atom_sites_solution_hydrogens geom
_atom_sites_solution_primary direct
_atom_sites_solution_secondary difmap
_audit_creation_method SHELXL-97
_cell_angle_alpha 90.00
_cell_angle_beta 90.00
_cell_angle_gamma 120.00
_cell_formula_units_Z 2
_cell_length_a 19.9426(6)
_cell_length_b 19.9426(6)
_cell_length_c 7.8618(3)
_cell_measurement_reflns_used 3348
_cell_measurement_temperature 293(2)
_cell_measurement_theta_max 26.3151
_cell_measurement_theta_min 2.8408
_cell_volume 2707.80(15)
_computing_structure_refinement 'SHELXL-97 (Sheldrick, 1997)'
_computing_structure_solution 'SHELXS-97 (Sheldrick, 1990)'
_diffrn_ambient_temperature 293(2)
_diffrn_detector_area_resol_mean 15.9149
_diffrn_measured_fraction_theta_full 0.998
_diffrn_measured_fraction_theta_max 0.998
_diffrn_measurement_device_type 'Smart CCD area detector'
_diffrn_measurement_method 'phi and omega scans'
_diffrn_radiation_monochromator graphite
_diffrn_radiation_source 'fine-focus sealed tube'
_diffrn_radiation_type MoK\a
_diffrn_radiation_wavelength 0.71073
_diffrn_reflns_av_R_equivalents 0.0323
_diffrn_reflns_av_sigmaI/netI 0.0587
_diffrn_reflns_limit_h_max 9
_diffrn_reflns_limit_h_min -24
_diffrn_reflns_limit_k_max 23
_diffrn_reflns_limit_k_min -18
_diffrn_reflns_limit_l_max 9
_diffrn_reflns_limit_l_min -9
_diffrn_reflns_number 7593
_diffrn_reflns_theta_full 26.37
_diffrn_reflns_theta_max 26.37
_diffrn_reflns_theta_min 2.85
_exptl_absorpt_coefficient_mu 14.475
_exptl_absorpt_correction_T_max 1.00000
_exptl_absorpt_correction_T_min 0.55655
_exptl_absorpt_correction_type multi-scan
_exptl_crystal_colour YELLOW
_exptl_crystal_density_diffrn 2.904
_exptl_crystal_density_method 'not measured'
_exptl_crystal_description NEDDLE
_exptl_crystal_F_000 2076
_exptl_crystal_size_max 0.36
_exptl_crystal_size_mid 0.1
_exptl_crystal_size_min 0.08
_refine_diff_density_max 0.875
_refine_diff_density_min -0.900
_refine_diff_density_rms 0.129
_refine_ls_abs_structure_details 'Flack H D (1983), Acta Cryst. A39, 876-881'
_refine_ls_abs_structure_Flack 0.006(8)
_refine_ls_extinction_method none
_refine_ls_goodness_of_fit_ref 0.888
_refine_ls_hydrogen_treatment constr
_refine_ls_matrix_type full
_refine_ls_number_parameters 143
_refine_ls_number_reflns 3301
_refine_ls_number_restraints 1
_refine_ls_restrained_S_all 0.888
_refine_ls_R_factor_all 0.0532
_refine_ls_R_factor_gt 0.0304
_refine_ls_shift/su_max 0.072
_refine_ls_shift/su_mean 0.010
_refine_ls_structure_factor_coef Fsqd
_refine_ls_weighting_details 'calc w=1/[\s^2^(Fo^2^)+(0.0223P)^2^+0.0000P] where P=(Fo^2^+2Fc^2^)/3'
_refine_ls_weighting_scheme calc
_refine_ls_wR_factor_gt 0.0570
_refine_ls_wR_factor_ref 0.0593
_reflns_number_gt 2187
_reflns_number_total 3301
_reflns_threshold_expression >2sigma(I)
_cod_data_source_file ja907562m_si_005.cif
_cod_data_source_block 1
_cod_depositor_comments
;
The following automatic conversions were performed:

'_refine_ls_hydrogen_treatment' value 'CONSTR' changed to 'constr'
according to the built-in table from CIF Core dictionary named
'cif_core.dic' version 2.4.1 from 2010-06-29.

Automatic conversion script
Id: cif_fix_values 1673 2011-04-08 12:14:43Z adriana 
;
_cod_database_code 4101636

loop_
_symmetry_equiv_pos_as_xyz
'x, y, z'
'-x, -y, z+1/2'
'-y, x-y, z'
'-x+y, -x, z'
'x-y, x, z+1/2'
'y, -x+y, z+1/2'

loop_
_atom_site_label
_atom_site_type_symbol
_atom_site_fract_x
_atom_site_fract_y
_atom_site_fract_z
_atom_site_U_iso_or_equiv
_atom_site_adp_type
_atom_site_occupancy
_atom_site_symmetry_multiplicity
_atom_site_calc_flag
_atom_site_refinement_flags
_atom_site_disorder_assembly
_atom_site_disorder_group
Pb1 Pb 0.6667 0.3333 0.59616(8) 0.0489(3) Uani 1 3 d S . .
Pb2 Pb 0.6667 0.3333 0.09231(8) 0.0498(3) Uani 1 3 d S . .
Pb3 Pb 1.0000 0.0000 1.04976(7) 0.0435(2) Uani 1 3 d S . .
I1 I 0.81011(4) 0.43207(4) 0.34597(11) 0.0580(2) Uani 1 1 d . . .
I2 I 0.52749(4) 0.21760(4) -0.15409(10) 0.0605(2) Uani 1 1 d . . .
I3 I 0.94183(4) 0.08785(4) 0.80615(9) 0.0549(2) Uani 1 1 d . . .
F1 F 0.7026(9) 0.0007(9) 1.2108(19) 0.255(8) Uani 1 1 d . . .
N1 N 0.8293(7) 0.1709(8) 0.4710(14) 0.082(4) Uani 1 1 d . . .
N2 N 0.7976(8) 0.1328(8) 0.6328(15) 0.089(4) Uani 1 1 d . . .
C1 C 0.8303(8) 0.2332(8) 0.4127(17) 0.072(5) Uani 1 1 d . . .
H1 H 0.8090 0.2562 0.4795 0.087 Uiso 1 1 calc R . .
C2 C 0.8615(8) 0.2659(9) 0.2579(15) 0.074(4) Uani 1 1 d . . .
H2 H 0.8594 0.3086 0.2173 0.089 Uiso 1 1 calc R . .
C3 C 0.8957(9) 0.2329(10) 0.1661(16) 0.084(5) Uani 1 1 d . . .
H3 H 0.9176 0.2529 0.0605 0.100 Uiso 1 1 calc R . .
C4 C 0.8974(9) 0.1713(10) 0.2297(16) 0.079(5) Uani 1 1 d . . .
H4 H 0.9218 0.1500 0.1671 0.094 Uiso 1 1 calc R . .
C5 C 0.8658(10) 0.1395(9) 0.378(2) 0.104(6) Uani 1 1 d . . .
H5 H 0.8682 0.0970 0.4187 0.125 Uiso 1 1 calc R . .
C6 C 0.7298(9) 0.1211(8) 0.6599(18) 0.080(4) Uani 1 1 d . . .
H6 H 0.7060 0.1359 0.5782 0.096 Uiso 1 1 calc R . .
C7 C 0.6878(6) 0.0841(5) 0.8198(11) 0.082(2) Uani 1 1 d G . .
C8 C 0.7212(5) 0.0604(5) 0.9438(12) 0.082(2) Uani 1 1 d G . .
H8 H 0.7719 0.0707 0.9308 0.099 Uiso 1 1 calc R . .
C9 C 0.6790(7) 0.0214(6) 1.0874(12) 0.082(2) Uani 1 1 d G . .
C10 C 0.6033(7) 0.0060(6) 1.1070(12) 0.111(4) Uani 1 1 d G . .
H10 H 0.5750 -0.0201 1.2030 0.133 Uiso 1 1 calc R . .
C11 C 0.5698(6) 0.0297(6) 0.9829(15) 0.111(4) Uani 1 1 d G . .
H11 H 0.5192 0.0194 0.9960 0.133 Uiso 1 1 calc R . .
C12 C 0.6120(6) 0.0687(5) 0.8393(14) 0.106(5) Uani 1 1 d G . .
H12 H 0.5897 0.0846 0.7564 0.127 Uiso 1 1 calc R . .

loop_
_atom_site_aniso_label
_atom_site_aniso_U_11
_atom_site_aniso_U_22
_atom_site_aniso_U_33
_atom_site_aniso_U_23
_atom_site_aniso_U_13
_atom_site_aniso_U_12
Pb1 0.0564(5) 0.0564(5) 0.0340(4) 0.000 0.000 0.0282(2)
Pb2 0.0583(5) 0.0583(5) 0.0327(4) 0.000 0.000 0.0292(2)
Pb3 0.0485(3) 0.0485(3) 0.0334(4) 0.000 0.000 0.02425(14)
I1 0.0501(4) 0.0612(5) 0.0530(4) -0.0057(5) 0.0018(5) 0.0206(4)
I2 0.0534(4) 0.0700(5) 0.0464(4) 0.0019(5) -0.0026(4) 0.0221(4)
I3 0.0653(5) 0.0658(5) 0.0478(4) -0.0018(4) -0.0014(4) 0.0435(4)
F1 0.257(17) 0.247(17) 0.225(13) 0.084(12) -0.057(13) 0.099(14)
N1 0.108(11) 0.113(12) 0.062(7) -0.016(7) -0.004(6) 0.083(10)
N2 0.094(11) 0.141(12) 0.074(8) 0.001(8) -0.007(7) 0.090(11)
C1 0.099(12) 0.074(11) 0.081(9) -0.026(8) -0.012(8) 0.070(10)
C2 0.093(12) 0.095(12) 0.062(9) -0.001(8) 0.002(8) 0.068(10)
C3 0.100(13) 0.105(14) 0.053(8) -0.012(8) -0.002(8) 0.055(12)
C4 0.104(13) 0.116(15) 0.058(8) -0.030(9) -0.012(8) 0.087(12)
C5 0.145(16) 0.101(13) 0.114(13) -0.047(11) -0.024(12) 0.097(13)
C6 0.076(12) 0.063(10) 0.108(11) -0.008(9) -0.023(9) 0.040(10)
C7 0.092(7) 0.072(6) 0.085(6) -0.005(5) -0.017(5) 0.043(5)
C8 0.092(7) 0.072(6) 0.085(6) -0.005(5) -0.017(5) 0.043(5)
C9 0.092(7) 0.072(6) 0.085(6) -0.005(5) -0.017(5) 0.043(5)
C10 0.156(13) 0.079(9) 0.099(9) 0.013(7) 0.006(9) 0.060(9)
C11 0.156(13) 0.079(9) 0.099(9) 0.013(7) 0.006(9) 0.060(9)
C12 0.087(10) 0.099(11) 0.139(12) 0.020(14) -0.025(13) 0.052(9)

loop_
_atom_type_symbol
_atom_type_description
_atom_type_scat_dispersion_real
_atom_type_scat_dispersion_imag
_atom_type_scat_source
C C 0.0033 0.0016 'International Tables Vol C Tables 4.2.6.8 and 6.1.1.4'
H H 0.0000 0.0000 'International Tables Vol C Tables 4.2.6.8 and 6.1.1.4'
N N 0.0061 0.0033 'International Tables Vol C Tables 4.2.6.8 and 6.1.1.4'
F F 0.0171 0.0103 'International Tables Vol C Tables 4.2.6.8 and 6.1.1.4'
I I -0.4742 1.8119 'International Tables Vol C Tables 4.2.6.8 and 6.1.1.4'
Pb Pb -3.3944 10.1111 'International Tables Vol C Tables 4.2.6.8 and 6.1.1.4'

loop_
_geom_angle_atom_site_label_1
_geom_angle_atom_site_label_2
_geom_angle_atom_site_label_3
_geom_angle
_geom_angle_site_symmetry_1
_geom_angle_site_symmetry_3
_geom_angle_publ_flag
I1 Pb1 I1 86.35(3) 4_665 . ?
I1 Pb1 I1 86.35(3) 4_665 3_655 ?
I1 Pb1 I1 86.35(3) . 3_655 ?
I1 Pb1 I2 98.245(17) 4_665 3_656 ?
I1 Pb1 I2 88.807(18) . 3_656 ?
I1 Pb1 I2 173.106(17) 3_655 3_656 ?
I1 Pb1 I2 88.807(18) 4_665 1_556 ?
I1 Pb1 I2 173.106(17) . 1_556 ?
I1 Pb1 I2 98.245(18) 3_655 1_556 ?
I2 Pb1 I2 87.03(2) 3_656 1_556 ?
I1 Pb1 I2 173.106(17) 4_665 4_666 ?
I1 Pb1 I2 98.245(18) . 4_666 ?
I1 Pb1 I2 88.807(18) 3_655 4_666 ?
I2 Pb1 I2 87.03(2) 3_656 4_666 ?
I2 Pb1 I2 87.03(2) 1_556 4_666 ?
I2 Pb2 I2 87.57(2) 3_655 . ?
I2 Pb2 I2 87.57(2) 3_655 4_665 ?
I2 Pb2 I2 87.57(2) . 4_665 ?
I2 Pb2 I1 88.813(18) 3_655 . ?
I2 Pb2 I1 173.015(17) . . ?
I2 Pb2 I1 98.248(18) 4_665 . ?
I2 Pb2 I1 98.248(18) 3_655 4_665 ?
I2 Pb2 I1 88.813(18) . 4_665 ?
I2 Pb2 I1 173.015(17) 4_665 4_665 ?
I1 Pb2 I1 85.79(3) . 4_665 ?
I2 Pb2 I1 173.015(17) 3_655 3_655 ?
I2 Pb2 I1 98.248(18) . 3_655 ?
I2 Pb2 I1 88.813(18) 4_665 3_655 ?
I1 Pb2 I1 85.79(3) . 3_655 ?
I1 Pb2 I1 85.79(3) 4_665 3_655 ?
I3 Pb3 I3 87.48(2) 3_645 . ?
I3 Pb3 I3 87.48(2) 3_645 4_765 ?
I3 Pb3 I3 87.48(2) . 4_765 ?
I3 Pb3 I3 178.58(3) 3_645 6_665 ?
I3 Pb3 I3 93.541(11) . 6_665 ?
I3 Pb3 I3 93.541(11) 4_765 6_665 ?
I3 Pb3 I3 93.541(11) 3_645 2_755 ?
I3 Pb3 I3 178.58(3) . 2_755 ?
I3 Pb3 I3 93.541(11) 4_765 2_755 ?
I3 Pb3 I3 85.42(2) 6_665 2_755 ?
I3 Pb3 I3 93.541(11) 3_645 5_545 ?
I3 Pb3 I3 93.541(11) . 5_545 ?
I3 Pb3 I3 178.58(3) 4_765 5_545 ?
I3 Pb3 I3 85.42(2) 6_665 5_545 ?
I3 Pb3 I3 85.42(2) 2_755 5_545 ?
Pb1 I1 Pb2 75.992(18) . . ?
Pb2 I2 Pb1 74.305(18) . 1_554 ?
Pb3 I3 Pb3 75.471(15) . 2_754 ?
C1 N1 C5 118.6(13) . . ?
C1 N1 N2 126.6(12) . . ?
C5 N1 N2 114.6(13) . . ?
C6 N2 N1 112.8(12) . . ?
N1 C1 C2 123.3(14) . . ?
N1 C1 H1 118.4 . . ?
C2 C1 H1 118.4 . . ?
C1 C2 C3 117.0(15) . . ?
C1 C2 H2 121.5 . . ?
C3 C2 H2 121.5 . . ?
C4 C3 C2 119.5(13) . . ?
C4 C3 H3 120.3 . . ?
C2 C3 H3 120.3 . . ?
C5 C4 C3 122.7(14) . . ?
C5 C4 H4 118.6 . . ?
C3 C4 H4 118.6 . . ?
C4 C5 N1 118.8(15) . . ?
C4 C5 H5 120.6 . . ?
N1 C5 H5 120.6 . . ?
N2 C6 C7 121.2(14) . . ?
N2 C6 H6 119.4 . . ?
C7 C6 H6 119.4 . . ?
C8 C7 C12 120.0 . . ?
C8 C7 C6 120.9(9) . . ?
C12 C7 C6 118.9(9) . . ?
C7 C8 C9 120.0 . . ?
C7 C8 H8 120.0 . . ?
C9 C8 H8 120.0 . . ?
F1 C9 C10 113.1(12) . . ?
F1 C9 C8 126.8(12) . . ?
C10 C9 C8 120.0 . . ?
C9 C10 C11 120.0 . . ?
C9 C10 H10 120.0 . . ?
C11 C10 H10 120.0 . . ?
C10 C11 C12 120.0 . . ?
C10 C11 H11 120.0 . . ?
C12 C11 H11 120.0 . . ?
C11 C12 C7 120.0 . . ?
C11 C12 H12 120.0 . . ?
C7 C12 H12 120.0 . . ?

loop_
_geom_bond_atom_site_label_1
_geom_bond_atom_site_label_2
_geom_bond_distance
_geom_bond_site_symmetry_2
_geom_bond_publ_flag
Pb1 I1 3.2088(9) 4_665 ?
Pb1 I1 3.2088(9) . ?
Pb1 I1 3.2088(9) 3_655 ?
Pb1 I2 3.2373(8) 3_656 ?
Pb1 I2 3.2373(8) 1_556 ?
Pb1 I2 3.2373(8) 4_666 ?
Pb2 I2 3.2213(8) 3_655 ?
Pb2 I2 3.2213(8) . ?
Pb2 I2 3.2213(8) 4_665 ?
Pb2 I1 3.2257(9) . ?
Pb2 I1 3.2257(9) 4_665 ?
Pb2 I1 3.2257(9) 3_655 ?
Pb3 I3 3.1805(8) 3_645 ?
Pb3 I3 3.1805(8) . ?
Pb3 I3 3.1805(8) 4_765 ?
Pb3 I3 3.2419(8) 6_665 ?
Pb3 I3 3.2419(8) 2_755 ?
Pb3 I3 3.2419(8) 5_545 ?
I2 Pb1 3.2373(8) 1_554 ?
I3 Pb3 3.2419(8) 2_754 ?
F1 C9 1.236(12) . ?
N1 C1 1.315(16) . ?
N1 C5 1.383(16) . ?
N1 N2 1.454(15) . ?
N2 C6 1.270(16) . ?
C1 C2 1.374(17) . ?
C1 H1 0.9300 . ?
C2 C3 1.368(17) . ?
C2 H2 0.9300 . ?
C3 C4 1.342(19) . ?
C3 H3 0.9300 . ?
C4 C5 1.326(19) . ?
C4 H4 0.9300 . ?
C5 H5 0.9300 . ?
C6 C7 1.486(15) . ?
C6 H6 0.9300 . ?
C7 C8 1.391(5) . ?
C7 C12 1.391(5) . ?
C8 C9 1.391(5) . ?
C8 H8 0.9300 . ?
C9 C10 1.391(5) . ?
C10 C11 1.391(5) . ?
C10 H10 0.9300 . ?
C11 C12 1.391(5) . ?
C11 H11 0.9300 . ?
C12 H12 0.9300 . ?
